data_4101252
loop_
_publ_author_name
'Lafitte, Val\'erie G H'
'Aliev, Abil E'
'Horton, Peter N'
'Hursthouse, Michael B'
'Bala, Kason'
'Golding, Peter'
'Hailes, Helen C'

_publ_section_title
;
 Quadruply hydrogen bonded cytosine modules for supramolecular
 applications.
;
_journal_issue 20
_journal_name_full 'Journal of the American Chemical Society'
_journal_page_first 6544
_journal_page_last 6545
_journal_paper_doi 10.1021/ja0587289
_journal_volume 128
_journal_year 2006
_chemical_formula_moiety 'C17 H30 N4 O2'
_chemical_formula_sum 'C17 H30 N4 O2'
_chemical_formula_weight 322.45
_chemical_name_systematic
;
 ?
;
_space_group_IT_number 2
_symmetry_cell_setting triclinic
_symmetry_space_group_name_Hall '-P 1'
_symmetry_space_group_name_H-M 'P -1'
_atom_sites_solution_hydrogens geom
_atom_sites_solution_primary direct
_atom_sites_solution_secondary difmap
_audit_creation_method SHELXL-97
_cell_angle_alpha 81.10(3)
_cell_angle_beta 86.46(2)
_cell_angle_gamma 88.48(3)
_cell_formula_units_Z 2
_cell_length_a 4.5636(12)
_cell_length_b 9.979(3)
_cell_length_c 20.116(6)
_cell_measurement_temperature 120(2)
_cell_measurement_theta_max 27.485
_cell_measurement_theta_min 2.910
_cell_volume 903.2(5)
_computing_cell_refinement 'DENZO (Otwinowski & Minor, 1997) & COLLECT (Hooft, R.W.W., 1998)'
_computing_data_collection 'COLLECT (Hooft, R.W.W., 1998)'
_computing_data_reduction 'DENZO (Otwinowski & Minor, 1997) & COLLECT (Hooft, R.W.W., 1998)'
_computing_molecular_graphics 'ORTEP3 for Windows (Farrugia, 1997)'
_computing_structure_refinement 'SHELXL-97 (Sheldrick, 1997b)'
_computing_structure_solution 'SHELXS-97 (Sheldrick, 1997a)'
_diffrn_ambient_temperature 120(2)
_diffrn_detector_area_resol_mean 9.091
_diffrn_measured_fraction_theta_full 0.964
_diffrn_measured_fraction_theta_max 0.964
_diffrn_measurement_device_type 'Bruker-Nonius 95mm CCD camera on \k-goniostat'
_diffrn_measurement_method '\f & \w scans'
_diffrn_radiation_monochromator '10cm confocal mirrors'
_diffrn_radiation_source 'Bruker-Nonius FR591 rotating anode'
_diffrn_radiation_type MoK\a
_diffrn_radiation_wavelength 0.71073
_diffrn_reflns_av_R_equivalents 0.0510
_diffrn_reflns_av_sigmaI/netI 0.0491
_diffrn_reflns_limit_h_max 5
_diffrn_reflns_limit_h_min -5
_diffrn_reflns_limit_k_max 12
_diffrn_reflns_limit_k_min -12
_diffrn_reflns_limit_l_max 26
_diffrn_reflns_limit_l_min -26
_diffrn_reflns_number 15487
_diffrn_reflns_theta_full 27.48
_diffrn_reflns_theta_max 27.48
_diffrn_reflns_theta_min 3.08
_exptl_absorpt_coefficient_mu 0.079
_exptl_absorpt_correction_T_max 0.9984
_exptl_absorpt_correction_T_min 0.9882
_exptl_absorpt_correction_type multi-scan
_exptl_absorpt_process_details 'SADABS V2.10 (Sheldrick, G.M., 2003)'
_exptl_crystal_colour Colourless
_exptl_crystal_density_diffrn 1.186
_exptl_crystal_density_method 'not measured'
_exptl_crystal_description Plate
_exptl_crystal_F_000 352
_exptl_crystal_size_max 0.15
_exptl_crystal_size_mid 0.10
_exptl_crystal_size_min 0.02
_refine_diff_density_max 0.210
_refine_diff_density_min -0.216
_refine_diff_density_rms 0.050
_refine_ls_extinction_method none
_refine_ls_goodness_of_fit_ref 1.070
_refine_ls_hydrogen_treatment mixed
_refine_ls_matrix_type full
_refine_ls_number_parameters 226
_refine_ls_number_reflns 3974
_refine_ls_number_restraints 0
_refine_ls_restrained_S_all 1.070
_refine_ls_R_factor_all 0.0795
_refine_ls_R_factor_gt 0.0572
_refine_ls_shift/su_max 0.000
_refine_ls_shift/su_mean 0.000
_refine_ls_structure_factor_coef Fsqd
_refine_ls_weighting_details 'calc w=1/[\s^2^(Fo^2^)+(0.0614P)^2^+0.4271P] where P=(Fo^2^+2Fc^2^)/3'
_refine_ls_weighting_scheme calc
_refine_ls_wR_factor_gt 0.1346
_refine_ls_wR_factor_ref 0.1499
_reflns_number_gt 3089
_reflns_number_total 3974
_reflns_threshold_expression >2sigma(I)
_cod_data_source_file ja0587289si20051223_011005.cif
_cod_data_source_block 04src0943r
_cod_original_sg_symbol_H-M P-1
_cod_database_code 4101252

loop_
_symmetry_equiv_pos_as_xyz
'x, y, z'
'-x, -y, -z'

loop_
_atom_site_label
_atom_site_type_symbol
_atom_site_fract_x
_atom_site_fract_y
_atom_site_fract_z
_atom_site_U_iso_or_equiv
_atom_site_adp_type
_atom_site_occupancy
_atom_site_symmetry_multiplicity
_atom_site_calc_flag
_atom_site_refinement_flags
C2 C 0.6954(4) 0.75473(17) 0.40479(9) 0.0231(4) Uani 1 1 d .
C4 C 0.3336(4) 0.71925(16) 0.49240(8) 0.0216(4) Uani 1 1 d .
C5 C 0.2470(4) 0.85699(17) 0.48160(9) 0.0245(4) Uani 1 1 d .
C6 C 0.3939(4) 0.93873(18) 0.43202(9) 0.0242(4) Uani 1 1 d .
C8 C -0.0137(4) 0.65271(17) 0.59071(9) 0.0236(4) Uani 1 1 d .
C10 C -0.3114(4) 0.55655(18) 0.68904(9) 0.0271(4) Uani 1 1 d .
H10A H -0.4919 0.6044 0.6726 0.033 Uiso 1 1 calc R
H10B H -0.2232 0.6109 0.7196 0.033 Uiso 1 1 calc R
C11 C -0.3889(4) 0.41842(18) 0.72708(9) 0.0284(4) Uani 1 1 d .
H11A H -0.2054 0.3682 0.7396 0.034 Uiso 1 1 calc R
H11B H -0.4894 0.3674 0.6969 0.034 Uiso 1 1 calc R
C12 C -0.5849(4) 0.42356(19) 0.79051(9) 0.0299(4) Uani 1 1 d .
H12A H -0.4816 0.4712 0.8216 0.036 Uiso 1 1 calc R
H12B H -0.7658 0.4763 0.7784 0.036 Uiso 1 1 calc R
C13 C -0.6684(4) 0.2834(2) 0.82638(10) 0.0331(4) Uani 1 1 d .
H13A H -0.7795 0.2380 0.7957 0.040 Uiso 1 1 calc R
H13B H -0.4865 0.2294 0.8359 0.040 Uiso 1 1 calc R
C14 C -0.8514(5) 0.2831(2) 0.89200(10) 0.0396(5) Uani 1 1 d .
H14A H -1.0380 0.3334 0.8826 0.048 Uiso 1 1 calc R
H14B H -0.7444 0.3311 0.9223 0.048 Uiso 1 1 calc R
C15 C -0.9198(6) 0.1408(2) 0.92748(12) 0.0538(6) Uani 1 1 d .
H15A H -1.0267 0.0928 0.8978 0.081 Uiso 1 1 calc R
H15B H -1.0407 0.1460 0.9690 0.081 Uiso 1 1 calc R
H15C H -0.7361 0.0916 0.9385 0.081 Uiso 1 1 calc R
C16 C 0.7732(4) 0.98462(17) 0.34063(9) 0.0249(4) Uani 1 1 d .
H16A H 0.9511 0.9377 0.3244 0.030 Uiso 1 1 calc R
H16B H 0.8376 1.0633 0.3602 0.030 Uiso 1 1 calc R
C17 C 0.5897(4) 1.03550(18) 0.28123(9) 0.0266(4) Uani 1 1 d .
H17A H 0.4196 1.0891 0.2963 0.032 Uiso 1 1 calc R
H17B H 0.5140 0.9573 0.2630 0.032 Uiso 1 1 calc R
C18 C 0.7732(4) 1.1232(2) 0.22635(9) 0.0301(4) Uani 1 1 d .
H18A H 0.8589 1.1971 0.2461 0.036 Uiso 1 1 calc R
H18B H 0.9376 1.0672 0.2104 0.036 Uiso 1 1 calc R
C19 C 0.6034(4) 1.1853(2) 0.16613(9) 0.0320(4) Uani 1 1 d .
H19A H 0.5131 1.1118 0.1470 0.038 Uiso 1 1 calc R
H19B H 0.4429 1.2439 0.1816 0.038 Uiso 1 1 calc R
C20 C 0.7937(4) 1.2689(2) 0.11131(10) 0.0360(5) Uani 1 1 d .
H20A H 0.9497 1.2095 0.0946 0.043 Uiso 1 1 calc R
H20B H 0.8902 1.3401 0.1309 0.043 Uiso 1 1 calc R
C21 C 0.6225(5) 1.3355(3) 0.05217(11) 0.0489(6) Uani 1 1 d .
H21A H 0.5292 1.2655 0.0319 0.073 Uiso 1 1 calc R
H21B H 0.7566 1.3875 0.0184 0.073 Uiso 1 1 calc R
H21C H 0.4712 1.3966 0.0680 0.073 Uiso 1 1 calc R
N1 N 0.6144(3) 0.89124(14) 0.39357(7) 0.0225(3) Uani 1 1 d .
N3 N 0.5499(3) 0.67027(14) 0.45519(7) 0.0223(3) Uani 1 1 d .
N7 N 0.2008(3) 0.62638(15) 0.54124(7) 0.0236(3) Uani 1 1 d .
N9 N -0.1057(3) 0.54387(16) 0.63234(8) 0.0273(4) Uani 1 1 d .
O2 O 0.8970(3) 0.71408(12) 0.36885(6) 0.0303(3) Uani 1 1 d .
O8 O -0.1069(3) 0.76733(12) 0.59608(6) 0.0306(3) Uani 1 1 d .
H5 H 0.090(5) 0.886(2) 0.5091(10) 0.036(6) Uiso 1 1 d .
H6 H 0.352(4) 1.036(2) 0.4197(10) 0.033(5) Uiso 1 1 d .
H7 H 0.263(4) 0.546(2) 0.5423(9) 0.020(5) Uiso 1 1 d .
H9 H -0.034(5) 0.467(2) 0.6281(11) 0.036(6) Uiso 1 1 d .

loop_
_atom_site_aniso_label
_atom_site_aniso_U_11
_atom_site_aniso_U_22
_atom_site_aniso_U_33
_atom_site_aniso_U_23
_atom_site_aniso_U_13
_atom_site_aniso_U_12
C2 0.0253(9) 0.0175(9) 0.0274(9) -0.0049(7) -0.0048(7) 0.0027(7)
C4 0.0246(9) 0.0146(8) 0.0261(8) -0.0029(7) -0.0066(7) 0.0012(6)
C5 0.0287(9) 0.0178(9) 0.0274(9) -0.0055(7) -0.0026(7) 0.0051(7)
C6 0.0280(9) 0.0161(9) 0.0295(9) -0.0057(7) -0.0059(7) 0.0040(7)
C8 0.0273(9) 0.0168(9) 0.0276(9) -0.0056(7) -0.0041(7) 0.0026(7)
C10 0.0286(9) 0.0234(9) 0.0294(9) -0.0062(7) 0.0015(7) 0.0037(7)
C11 0.0325(10) 0.0229(10) 0.0303(9) -0.0070(7) 0.0013(8) 0.0004(7)
C12 0.0332(10) 0.0275(10) 0.0291(9) -0.0050(8) -0.0014(8) -0.0008(7)
C13 0.0378(11) 0.0292(10) 0.0312(10) -0.0020(8) -0.0003(8) 0.0004(8)
C14 0.0484(12) 0.0361(12) 0.0326(10) -0.0013(9) 0.0026(9) -0.0025(9)
C15 0.0694(16) 0.0427(14) 0.0432(13) 0.0061(11) 0.0156(11) -0.0048(11)
C16 0.0270(9) 0.0168(9) 0.0300(9) -0.0014(7) -0.0009(7) 0.0005(7)
C17 0.0266(9) 0.0236(9) 0.0289(9) -0.0017(7) -0.0021(7) -0.0006(7)
C18 0.0298(10) 0.0301(10) 0.0288(9) -0.0001(8) -0.0010(7) -0.0008(8)
C19 0.0309(10) 0.0331(11) 0.0302(10) 0.0001(8) -0.0017(8) 0.0022(8)
C20 0.0377(11) 0.0371(12) 0.0298(10) 0.0035(8) 0.0014(8) 0.0033(9)
C21 0.0512(14) 0.0551(15) 0.0339(11) 0.0113(10) 0.0014(10) 0.0074(11)
N1 0.0257(8) 0.0142(7) 0.0274(8) -0.0027(6) -0.0029(6) 0.0015(5)
N3 0.0253(7) 0.0150(7) 0.0271(7) -0.0048(6) -0.0027(6) 0.0031(5)
N7 0.0277(8) 0.0124(8) 0.0307(8) -0.0046(6) -0.0007(6) 0.0051(6)
N9 0.0322(9) 0.0161(8) 0.0328(8) -0.0043(6) 0.0035(7) 0.0051(6)
O2 0.0348(7) 0.0184(7) 0.0364(7) -0.0044(5) 0.0074(6) 0.0033(5)
O8 0.0392(8) 0.0158(6) 0.0357(7) -0.0043(5) 0.0042(6) 0.0057(5)

loop_
_atom_type_symbol
_atom_type_description
_atom_type_scat_dispersion_real
_atom_type_scat_dispersion_imag
_atom_type_scat_source
C C 0.0033 0.0016 'International Tables Vol C Tables 4.2.6.8 and 6.1.1.4'
H H 0.0000 0.0000 'International Tables Vol C Tables 4.2.6.8 and 6.1.1.4'
N N 0.0061 0.0033 'International Tables Vol C Tables 4.2.6.8 and 6.1.1.4'
O O 0.0106 0.0060 'International Tables Vol C Tables 4.2.6.8 and 6.1.1.4'

loop_
_geom_angle_atom_site_label_1
_geom_angle_atom_site_label_2
_geom_angle_atom_site_label_3
_geom_angle
O2 C2 N3 122.22(15)
O2 C2 N1 118.81(16)
N3 C2 N1 118.97(15)
N3 C4 N7 115.29(15)
N3 C4 C5 122.12(16)
N7 C4 C5 122.59(16)
C6 C5 C4 117.19(16)
C6 C5 H5 124.5(13)
C4 C5 H5 118.3(13)
C5 C6 N1 121.72(16)
C5 C6 H6 124.3(12)
N1 C6 H6 113.9(12)
O8 C8 N9 122.25(16)
O8 C8 N7 123.09(16)
N9 C8 N7 114.66(15)
N9 C10 C11 110.48(15)
N9 C10 H10A 109.6
C11 C10 H10A 109.6
N9 C10 H10B 109.6
C11 C10 H10B 109.6
H10A C10 H10B 108.1
C10 C11 C12 113.61(15)
C10 C11 H11A 108.8
C12 C11 H11A 108.8
C10 C11 H11B 108.8
C12 C11 H11B 108.8
H11A C11 H11B 107.7
C13 C12 C11 112.51(16)
C13 C12 H12A 109.1
C11 C12 H12A 109.1
C13 C12 H12B 109.1
C11 C12 H12B 109.1
H12A C12 H12B 107.8
C14 C13 C12 114.41(17)
C14 C13 H13A 108.7
C12 C13 H13A 108.7
C14 C13 H13B 108.7
C12 C13 H13B 108.7
H13A C13 H13B 107.6
C13 C14 C15 112.60(18)
C13 C14 H14A 109.1
C15 C14 H14A 109.1
C13 C14 H14B 109.1
C15 C14 H14B 109.1
H14A C14 H14B 107.8
C14 C15 H15A 109.5
C14 C15 H15B 109.5
H15A C15 H15B 109.5
C14 C15 H15C 109.5
H15A C15 H15C 109.5
H15B C15 H15C 109.5
N1 C16 C17 113.08(14)
N1 C16 H16A 109.0
C17 C16 H16A 109.0
N1 C16 H16B 109.0
C17 C16 H16B 109.0
H16A C16 H16B 107.8
C16 C17 C18 110.32(15)
C16 C17 H17A 109.6
C18 C17 H17A 109.6
C16 C17 H17B 109.6
C18 C17 H17B 109.6
H17A C17 H17B 108.1
C19 C18 C17 114.20(15)
C19 C18 H18A 108.7
C17 C18 H18A 108.7
C19 C18 H18B 108.7
C17 C18 H18B 108.7
H18A C18 H18B 107.6
C20 C19 C18 113.07(16)
C20 C19 H19A 109.0
C18 C19 H19A 109.0
C20 C19 H19B 109.0
C18 C19 H19B 109.0
H19A C19 H19B 107.8
C19 C20 C21 113.22(17)
C19 C20 H20A 108.9
C21 C20 H20A 108.9
C19 C20 H20B 108.9
C21 C20 H20B 108.9
H20A C20 H20B 107.7
C20 C21 H21A 109.5
C20 C21 H21B 109.5
H21A C21 H21B 109.5
C20 C21 H21C 109.5
H21A C21 H21C 109.5
H21B C21 H21C 109.5
C6 N1 C2 120.18(15)
C6 N1 C16 119.97(14)
C2 N1 C16 119.84(14)
C4 N3 C2 119.82(14)
C4 N7 C8 126.84(15)
C4 N7 H7 115.2(13)
C8 N7 H7 117.8(13)
C8 N9 C10 120.80(15)
C8 N9 H9 120.0(15)
C10 N9 H9 119.0(15)

loop_
_geom_bond_atom_site_label_1
_geom_bond_atom_site_label_2
_geom_bond_distance
C2 O2 1.234(2)
C2 N3 1.364(2)
C2 N1 1.390(2)
C4 N3 1.330(2)
C4 N7 1.366(2)
C4 C5 1.408(2)
C5 C6 1.344(3)
C5 H5 0.94(2)
C6 N1 1.352(2)
C6 H6 0.98(2)
C8 O8 1.228(2)
C8 N9 1.326(2)
C8 N7 1.401(2)
C10 N9 1.451(2)
C10 C11 1.509(3)
C10 H10A 0.9900
C10 H10B 0.9900
C11 C12 1.519(3)
C11 H11A 0.9900
C11 H11B 0.9900
C12 C13 1.518(3)
C12 H12A 0.9900
C12 H12B 0.9900
C13 C14 1.518(3)
C13 H13A 0.9900
C13 H13B 0.9900
C14 C15 1.519(3)
C14 H14A 0.9900
C14 H14B 0.9900
C15 H15A 0.9800
C15 H15B 0.9800
C15 H15C 0.9800
C16 N1 1.470(2)
C16 C17 1.517(2)
C16 H16A 0.9900
C16 H16B 0.9900
C17 C18 1.520(3)
C17 H17A 0.9900
C17 H17B 0.9900
C18 C19 1.520(3)
C18 H18A 0.9900
C18 H18B 0.9900
C19 C20 1.517(3)
C19 H19A 0.9900
C19 H19B 0.9900
C20 C21 1.520(3)
C20 H20A 0.9900
C20 H20B 0.9900
C21 H21A 0.9800
C21 H21B 0.9800
C21 H21C 0.9800
N7 H7 0.84(2)
N9 H9 0.84(2)

loop_
_geom_hbond_atom_site_label_D
_geom_hbond_atom_site_label_H
_geom_hbond_atom_site_label_A
_geom_hbond_distance_DH
_geom_hbond_distance_HA
_geom_hbond_distance_DA
_geom_hbond_angle_DHA
_geom_hbond_site_symmetry_A
N7 H7 N3 0.84(2) 2.29(2) 3.135(2) 177.8(17) 2_666
N9 H9 O2 0.84(2) 1.89(2) 2.724(2) 172(2) 2_666
C5 H5 O8 0.94(2) 2.12(2) 2.773(2) 125.4(17) .
C6 H6 O8 0.98(2) 2.22(2) 3.164(2) 160.8(16) 2_576

loop_
_cod_related_entry_id
_cod_related_entry_database
_cod_related_entry_code
1 ChemSpider 30660004
